data_7133562
loop_
_publ_author_name
'Mao, Wei-Xin'
'Zhou, Long-Xing'
'Deng, Xin'
'Lan, Jin-Fei'
'Song, Xian-Jiang'
'Zhang, Han-Yue'

_publ_section_title
;
 H/F substitution achieves high piezoelectricity in enantiomeric molecular
 crystals.
;
_journal_issue 74
_journal_name_full 'Chemical communications (Cambridge, England)'
_journal_page_first 10172
_journal_page_last 10175
_journal_paper_doi 10.1039/d4cc03343d
_journal_volume 60
_journal_year 2024
_chemical_absolute_configuration syn
_chemical_formula_moiety 'C7 H4 F O2, C9 H14 N O'
_chemical_formula_sum 'C16 H18 F N O3'
_chemical_formula_weight 291.31
_space_group_crystal_system monoclinic
_space_group_IT_number 4
_space_group_name_Hall 'P 2yb'
_space_group_name_H-M_alt 'P 1 21 1'
_atom_sites_solution_hydrogens geom
_audit_block_doi 10.5517/ccdc.csd.cc2kfy21
_audit_creation_date 2024-07-01
_audit_creation_method
;
Olex2 1.3
(compiled 2020.11.12 svn.r5f609507 for OlexSys, GUI svn.r6408)
;
_audit_update_record
;
2024-07-01 deposited with the CCDC.	2024-08-21 downloaded from the CCDC.
;
_cell_angle_alpha 90
_cell_angle_beta 99.245(12)
_cell_angle_gamma 90
_cell_formula_units_Z 2
_cell_length_a 7.2717(9)
_cell_length_b 6.3005(13)
_cell_length_c 17.295(2)
_cell_measurement_reflns_used 2179
_cell_measurement_temperature 339.97(11)
_cell_measurement_theta_max 74.2770
_cell_measurement_theta_min 2.5690
_cell_volume 782.1(2)
_computing_cell_refinement 'CrysAlisPro 1.171.42.79a (Rigaku OD, 2022)'
_computing_data_collection 'CrysAlisPro 1.171.42.79a (Rigaku OD, 2022)'
_computing_data_reduction 'CrysAlisPro 1.171.42.79a (Rigaku OD, 2022)'
_computing_molecular_graphics 'Olex2 1.3 (Dolomanov et al., 2009)'
_computing_publication_material 'Olex2 1.3 (Dolomanov et al., 2009)'
_computing_structure_refinement 'SHELXL 2017/1 (Sheldrick, 2015)'
_computing_structure_solution 'olex2.solve 1.3 (Bourhis et al., 2015)'
_diffrn_ambient_temperature 340.15
_diffrn_detector_area_resol_mean 10.0000
_diffrn_detector_type HyPix
_diffrn_measured_fraction_theta_full 0.960
_diffrn_measured_fraction_theta_max 0.839
_diffrn_measurement_details
;
List of Runs (angles in degrees, time in seconds):

  # Type    Start    End  Width  t~exp~   \w     \q     \k     \f   Frames
#--------------------------------------------------------------------------
  1  \w    -69.00 -28.00   0.50    1.20    -- -102.00  61.00 -60.00   82
  2  \w    -66.00 -28.00   0.50    1.20    -- -102.00  61.00   0.00   76
  3  \w   -104.00 -52.00   0.50    1.20    -- -102.00  77.00  60.00  104
  4  \w    -60.00 -28.00   0.50    1.20    -- -102.00  61.00 120.00   64
  5  \w    -64.00 -37.00   0.50    1.20    -- -102.00  61.00 150.00   54
  6  \w    -23.00  33.00   0.50    0.40    --  -44.95  19.00 150.00  112
  7  \w    -26.00  31.00   0.50    0.40    --  -44.95  40.00   2.00  114
  8  \w    -66.00 -41.00   0.50    1.20    -- -102.00  61.00 -30.00   50
  9  \w   -120.00 -31.00   0.50    0.40    --  -44.95 -40.00-151.00  178
 10  \w   -169.00 -84.00   0.50    1.20    -- -102.00 -40.00-151.00  170
 11  \w     57.00  96.00   0.50    0.40    --   44.95  40.00   2.00   78
 12  \w    102.00 127.00   0.50    1.20    --  108.36  40.00   2.00   50
 13  \w    142.00 178.00   0.50    1.20    --  108.36  30.00  90.00   72
 14  \w    100.00 136.00   0.50    1.20    --  108.36  30.00  90.00   72
 15  \w     51.00 108.00   0.50    1.20    --  108.36 -77.00  90.00  114
 16  \w     37.00  63.00   0.50    1.20    --  108.36 -61.00 150.00   52
 17  \w     35.00  70.00   0.50    1.20    --  108.36 -61.00 -30.00   70
 18  \w      8.00  47.00   0.50    0.40    --   44.95 -40.00-151.00   78
 19  \w     36.00  73.00   0.50    1.20    --  108.36 -61.00-150.00   74
 20  \w     38.00  74.00   0.50    1.20    --  108.36 -94.00-150.00   72
 21  \w     39.00  65.00   0.50    1.20    --  108.36-125.00-180.00   52
 22  \w     81.00 107.00   0.50    1.20    --  108.36-125.00-180.00   52
 23  \w     78.00 105.00   0.50    1.20    --  108.36 -94.00-150.00   54
;
_diffrn_measurement_device 'four-circle diffractometer'
_diffrn_measurement_device_type 'XtaLAB Synergy R, DW system, HyPix'
_diffrn_measurement_method '\w scans'
_diffrn_radiation_type CuK\a
_diffrn_radiation_wavelength 1.54184
_diffrn_reflns_av_R_equivalents 0.0374
_diffrn_reflns_av_unetI/netI 0.0222
_diffrn_reflns_Laue_measured_fraction_full 0.960
_diffrn_reflns_Laue_measured_fraction_max 0.839
_diffrn_reflns_limit_h_max 9
_diffrn_reflns_limit_h_min -8
_diffrn_reflns_limit_k_max 5
_diffrn_reflns_limit_k_min -7
_diffrn_reflns_limit_l_max 18
_diffrn_reflns_limit_l_min -21
_diffrn_reflns_number 3788
_diffrn_reflns_point_group_measured_fraction_full 0.700
_diffrn_reflns_point_group_measured_fraction_max 0.599
_diffrn_reflns_theta_full 67.684
_diffrn_reflns_theta_max 85.012
_diffrn_reflns_theta_min 2.588
_exptl_absorpt_coefficient_mu 0.776
_exptl_absorpt_correction_T_max 1.00000
_exptl_absorpt_correction_T_min 0.09176
_exptl_absorpt_correction_type multi-scan
_exptl_absorpt_process_details
;
CrysAlisPro 1.171.42.79a (Rigaku Oxford Diffraction, 2022)
Empirical absorption correction using spherical harmonics,
implemented in SCALE3 ABSPACK scaling algorithm.
;
_exptl_crystal_colour colorless
_exptl_crystal_density_diffrn 1.237
_exptl_crystal_description block
_exptl_crystal_F_000 308
_refine_diff_density_max 0.230
_refine_diff_density_min -0.274
_refine_diff_density_rms 0.057
_refine_ls_abs_structure_details
;
 Flack x determined using 399 quotients [(I+)-(I-)]/[(I+)+(I-)]
 (Parsons, Flack and Wagner, Acta Cryst. B69 (2013) 249-259).
;
_refine_ls_abs_structure_Flack 0.0(2)
_refine_ls_extinction_coef 0.012(4)
_refine_ls_extinction_expression Fc^*^=kFc[1+0.001xFc^2^\l^3^/sin(2\q)]^-1/4^
_refine_ls_extinction_method 'SHELXL-2017/1 (Sheldrick 2017)'
_refine_ls_goodness_of_fit_ref 1.177
_refine_ls_hydrogen_treatment constr
_refine_ls_matrix_type full
_refine_ls_number_parameters 194
_refine_ls_number_reflns 2123
_refine_ls_number_restraints 21
_refine_ls_restrained_S_all 1.190
_refine_ls_R_factor_all 0.1112
_refine_ls_R_factor_gt 0.0878
_refine_ls_shift/su_max 0.001
_refine_ls_shift/su_mean 0.000
_refine_ls_structure_factor_coef Fsqd
_refine_ls_weighting_details 'w=1/[\s^2^(Fo^2^)+(0.1318P)^2^+0.3701P] where P=(Fo^2^+2Fc^2^)/3'
_refine_ls_weighting_scheme calc
_refine_ls_wR_factor_gt 0.2715
_refine_ls_wR_factor_ref 0.2987
_reflns_Friedel_coverage 0.306
_reflns_Friedel_fraction_full 0.383
_reflns_Friedel_fraction_max 0.309
_reflns_number_gt 1573
_reflns_number_total 2123
_reflns_threshold_expression 'I > 2\s(I)'
_cod_data_source_file d4cc03343d2.cif
_cod_data_source_block zn-240130-1-340k_auto
_cod_depositor_comments 'Adding full bibliography for 7133559--7133566.cif.'
_cod_database_code 7133562
_shelx_shelxl_version_number 2017/1
_shelx_space_group_comment
;
The symmetry employed for this shelxl refinement is uniquely defined
by the following loop, which should always be used as a source of
symmetry information in preference to the above space-group names.
They are only intended as comments.
;
_olex2_refinement_description
;
1. Fixed Uiso
 At 1.2 times of:
  All C(H) groups, All N(H,H,H) groups
 At 1.5 times of:
  All C(H,H,H) groups
2. Restrained distances
 C15-C10
 1.39 with sigma of 0.001
 C14-C13
 1.39 with sigma of 0.001
 C15-C14
 1.39 with sigma of 0.001
 C13-C12
 1.39 with sigma of 0.001
 C11-C12
 1.39 with sigma of 0.001
 C2-C1
 1.47 with sigma of 0.001
 C6-C7
 1.39 with sigma of 0.001
 C5-C4
 1.39 with sigma of 0.001
 C3-C4
 1.39 with sigma of 0.001
 C7-C8
 1.39 with sigma of 0.001
 C5-C6
 1.39 with sigma of 0.001
 C8-C3
 1.39 with sigma of 0.001
 C13-C16
 1.47 with sigma of 0.001
 C2-C3
 1.47 with sigma of 0.001
3. Uiso/Uaniso restraints and constraints
Uanis(F1) \\sim Ueq: with sigma of 0.01 and sigma for terminal atoms of 0.02
4.a Ternary CH refined with riding coordinates:
 C2(H2)
4.b Aromatic/amide H refined with riding coordinates:
 C4(H4), C5(H5), C14(H14), C7(H7), C8(H8), C15(H15), C11(H11), C12(H12)
4.c Idealised Me refined as rotating group:
 N1(H1A,H1B,H1C), C1(H1D,H1E,H1F), C9(H9A,H9B,H9C)
;
_olex2_submission_special_instructions 'No special instructions were received'
_oxdiff_exptl_absorpt_empirical_details
;
Empirical correction (ABSPACK) includes:
- Absorption correction using spherical harmonics
- Frame scaling
;

loop_
_space_group_symop_operation_xyz
'x, y, z'
'-x, y+1/2, -z'

loop_
_atom_site_label
_atom_site_type_symbol
_atom_site_fract_x
_atom_site_fract_y
_atom_site_fract_z
_atom_site_U_iso_or_equiv
_atom_site_adp_type
_atom_site_occupancy
_atom_site_site_symmetry_order
_atom_site_calc_flag
_atom_site_refinement_flags_posn
_atom_site_refinement_flags_adp
_atom_site_refinement_flags_occupancy
_atom_site_disorder_assembly
_atom_site_disorder_group
O3 O 0.3781(9) 0.0556(16) 0.1000(3) 0.124(3) Uani 1 1 d . . . . .
N1 N 0.6149(8) 0.7358(16) 0.0590(3) 0.098(2) Uani 1 1 d . . . . .
H1A H 0.587733 0.742875 0.007004 0.118 Uiso 1 1 calc R U . . .
H1B H 0.557565 0.840696 0.080034 0.118 Uiso 1 1 calc R U . . .
H1C H 0.576819 0.611677 0.075237 0.118 Uiso 1 1 calc R U . . .
C16 C 0.4239(9) 0.211(2) 0.1405(3) 0.107(3) Uani 1 1 d D . . . .
O1 O 0.9808(11) 0.6500(17) 0.4111(3) 0.142(3) Uani 1 1 d . . . . .
F1 F 0.4676(10) 0.165(2) 0.4637(3) 0.194(4) Uani 1 1 d . U . . .
O2 O 0.4690(13) 0.374(2) 0.1098(4) 0.177(4) Uani 1 1 d . . . . .
C13 C 0.4269(8) 0.2034(10) 0.2257(3) 0.087(2) Uani 1 1 d D . . . .
C4 C 0.8281(11) 0.8841(12) 0.2209(3) 0.100(3) Uani 1 1 d D . . . .
H4 H 0.772843 1.010407 0.201463 0.120 Uiso 1 1 calc R U . . .
C5 C 0.8663(12) 0.8519(13) 0.3014(3) 0.115(3) Uani 1 1 d D . . . .
H5 H 0.832586 0.954122 0.335274 0.137 Uiso 1 1 calc R U . . .
C6 C 0.9548(10) 0.6669(12) 0.3312(4) 0.111(4) Uani 1 1 d D . . . .
C14 C 0.5043(11) 0.3681(12) 0.2736(3) 0.110(3) Uani 1 1 d D . . . .
H14 H 0.546797 0.489302 0.251382 0.132 Uiso 1 1 calc R U . . .
C3 C 0.8712(9) 0.7303(11) 0.1691(3) 0.099(3) Uani 1 1 d D . . . .
C7 C 1.0058(12) 0.5133(14) 0.2811(3) 0.113(3) Uani 1 1 d D . . . .
H7 H 1.066533 0.389923 0.300522 0.136 Uiso 1 1 calc R U . . .
C8 C 0.9632(11) 0.5495(12) 0.2009(4) 0.119(4) Uani 1 1 d D . . . .
H8 H 0.997987 0.447937 0.167007 0.143 Uiso 1 1 calc R U . . .
C15 C 0.5186(13) 0.3531(17) 0.3545(3) 0.133(4) Uani 1 1 d D . . . .
H15 H 0.570158 0.462826 0.386919 0.159 Uiso 1 1 calc R U . . .
C2 C 0.8218(10) 0.7562(15) 0.0838(3) 0.098(3) Uani 1 1 d D . . . .
H2 H 0.881367 0.640814 0.058897 0.117 Uiso 1 1 calc R U . . .
C10 C 0.4537(13) 0.1696(17) 0.3857(5) 0.136(6) Uani 1 1 d D . . . .
C11 C 0.3725(13) 0.016(2) 0.3410(4) 0.127(4) Uani 1 1 d D . . . .
H11 H 0.321970 -0.099554 0.363787 0.153 Uiso 1 1 calc R U . . .
C12 C 0.3620(10) 0.0251(11) 0.2602(4) 0.104(3) Uani 1 1 d D . . . .
H12 H 0.311566 -0.087898 0.229166 0.125 Uiso 1 1 calc R U . . .
C1 C 0.8785(14) 0.9576(17) 0.0516(6) 0.147(5) Uani 1 1 d D . . . .
H1D H 0.833062 0.962794 -0.003616 0.220 Uiso 1 1 calc R U . . .
H1E H 1.011931 0.967479 0.060461 0.220 Uiso 1 1 calc R U . . .
H1F H 0.827352 1.073925 0.077064 0.220 Uiso 1 1 calc R U . . .
C9 C 1.063(2) 0.463(3) 0.4468(7) 0.188(7) Uani 1 1 d . . . . .
H9A H 1.194355 0.462688 0.444395 0.282 Uiso 1 1 calc R U . . .
H9B H 1.006295 0.340524 0.419655 0.282 Uiso 1 1 calc R U . . .
H9C H 1.045341 0.457793 0.500578 0.282 Uiso 1 1 calc R U . . .

loop_
_atom_site_aniso_label
_atom_site_aniso_U_11
_atom_site_aniso_U_22
_atom_site_aniso_U_33
_atom_site_aniso_U_23
_atom_site_aniso_U_13
_atom_site_aniso_U_12
O3 0.120(4) 0.163(8) 0.085(3) -0.018(4) 0.005(3) 0.006(5)
N1 0.099(3) 0.128(6) 0.066(3) -0.008(4) 0.011(2) -0.015(4)
C16 0.075(3) 0.169(12) 0.075(4) -0.007(7) 0.009(3) -0.008(6)
O1 0.159(6) 0.174(9) 0.086(4) -0.003(5) -0.002(3) 0.026(6)
F1 0.195(6) 0.305(12) 0.082(3) 0.035(4) 0.025(3) 0.039(7)
O2 0.206(8) 0.218(11) 0.100(4) 0.053(6) 0.004(4) -0.089(8)
C13 0.072(3) 0.119(7) 0.072(3) 0.006(5) 0.017(3) 0.003(4)
C4 0.099(5) 0.112(8) 0.085(4) -0.003(5) 0.003(4) 0.026(5)
C5 0.103(5) 0.154(10) 0.084(5) -0.016(6) 0.010(4) 0.013(7)
C6 0.089(4) 0.155(11) 0.084(5) 0.001(6) -0.001(4) -0.004(6)
C14 0.104(5) 0.136(9) 0.091(5) -0.011(6) 0.016(4) -0.004(6)
C3 0.075(3) 0.150(9) 0.075(4) 0.003(5) 0.017(3) -0.005(5)
C7 0.112(6) 0.127(9) 0.098(5) 0.011(6) 0.009(4) 0.015(7)
C8 0.099(5) 0.162(12) 0.097(5) -0.019(7) 0.017(4) 0.010(7)
C15 0.121(7) 0.185(14) 0.091(6) -0.037(8) 0.013(5) 0.005(9)
C2 0.089(4) 0.122(8) 0.084(4) -0.012(5) 0.023(3) 0.005(5)
C10 0.109(6) 0.224(18) 0.075(5) 0.010(8) 0.015(4) 0.023(8)
C11 0.112(6) 0.166(13) 0.107(6) 0.055(8) 0.030(5) -0.004(7)
C12 0.091(4) 0.116(8) 0.107(5) 0.007(6) 0.022(4) 0.005(5)
C1 0.111(6) 0.214(17) 0.115(6) 0.032(8) 0.017(5) -0.032(8)
C9 0.233(15) 0.203(19) 0.115(8) 0.024(10) -0.012(8) 0.045(14)

loop_
_atom_type_symbol
_atom_type_description
_atom_type_scat_dispersion_real
_atom_type_scat_dispersion_imag
_atom_type_scat_source
C C 0.0181 0.0091 'International Tables Vol C Tables 4.2.6.8 and 6.1.1.4'
H H 0.0000 0.0000 'International Tables Vol C Tables 4.2.6.8 and 6.1.1.4'
F F 0.0727 0.0534 'International Tables Vol C Tables 4.2.6.8 and 6.1.1.4'
N N 0.0311 0.0180 'International Tables Vol C Tables 4.2.6.8 and 6.1.1.4'
O O 0.0492 0.0322 'International Tables Vol C Tables 4.2.6.8 and 6.1.1.4'

loop_
_geom_angle_atom_site_label_1
_geom_angle_atom_site_label_2
_geom_angle_atom_site_label_3
_geom_angle
_geom_angle_site_symmetry_1
_geom_angle_site_symmetry_3
_geom_angle_publ_flag
H1A N1 H1B 109.5 . . ?
H1A N1 H1C 109.5 . . ?
H1B N1 H1C 109.5 . . ?
C2 N1 H1A 109.5 . . ?
C2 N1 H1B 109.5 . . ?
C2 N1 H1C 109.5 . . ?
O3 C16 C13 120.7(11) . . ?
O2 C16 O3 119.4(6) . . ?
O2 C16 C13 119.9(11) . . ?
C6 O1 C9 119.0(9) . . ?
C14 C13 C16 120.9(7) . . ?
C12 C13 C16 120.3(8) . . ?
C12 C13 C14 118.7(6) . . ?
C5 C4 H4 119.5 . . ?
C5 C4 C3 121.0(6) . . ?
C3 C4 H4 119.5 . . ?
C4 C5 H5 120.0 . . ?
C4 C5 C6 120.0(7) . . ?
C6 C5 H5 120.0 . . ?
O1 C6 C5 114.9(7) . . ?
O1 C6 C7 124.7(7) . . ?
C7 C6 C5 120.4(7) . . ?
C13 C14 H14 119.8 . . ?
C15 C14 C13 120.5(7) . . ?
C15 C14 H14 119.8 . . ?
C4 C3 C2 121.8(6) . . ?
C8 C3 C4 117.4(5) . . ?
C8 C3 C2 120.9(6) . . ?
C6 C7 H7 121.0 . . ?
C8 C7 C6 118.0(8) . . ?
C8 C7 H7 121.0 . . ?
C3 C8 C7 123.1(7) . . ?
C3 C8 H8 118.5 . . ?
C7 C8 H8 118.5 . . ?
C14 C15 H15 120.9 . . ?
C14 C15 C10 118.2(8) . . ?
C10 C15 H15 120.9 . . ?
N1 C2 H2 107.7 . . ?
C3 C2 N1 110.4(5) . . ?
C3 C2 H2 107.7 . . ?
C3 C2 C1 115.9(7) . . ?
C1 C2 N1 107.1(7) . . ?
C1 C2 H2 107.7 . . ?
F1 C10 C15 115.7(9) . . ?
C11 C10 F1 122.0(11) . . ?
C11 C10 C15 122.1(9) . . ?
C10 C11 H11 119.8 . . ?
C10 C11 C12 120.4(10) . . ?
C12 C11 H11 119.8 . . ?
C13 C12 C11 119.9(7) . . ?
C13 C12 H12 120.1 . . ?
C11 C12 H12 120.1 . . ?
C2 C1 H1D 109.5 . . ?
C2 C1 H1E 109.5 . . ?
C2 C1 H1F 109.5 . . ?
H1D C1 H1E 109.5 . . ?
H1D C1 H1F 109.5 . . ?
H1E C1 H1F 109.5 . . ?
O1 C9 H9A 109.5 . . ?
O1 C9 H9B 109.5 . . ?
O1 C9 H9C 109.5 . . ?
H9A C9 H9B 109.5 . . ?
H9A C9 H9C 109.5 . . ?
H9B C9 H9C 109.5 . . ?

loop_
_geom_bond_atom_site_label_1
_geom_bond_atom_site_label_2
_geom_bond_distance
_geom_bond_site_symmetry_2
_geom_bond_publ_flag
O3 C16 1.218(14) . ?
N1 H1A 0.8900 . ?
N1 H1B 0.8900 . ?
N1 H1C 0.8900 . ?
N1 C2 1.502(9) . ?
C16 O2 1.226(15) . ?
C16 C13 1.4701(12) . ?
O1 C6 1.368(10) . ?
O1 C9 1.421(18) . ?
F1 C10 1.336(10) . ?
C13 C14 1.3898(12) . ?
C13 C12 1.3895(12) . ?
C4 H4 0.9300 . ?
C4 C5 1.3895(12) . ?
C4 C3 1.3896(12) . ?
C5 H5 0.9300 . ?
C5 C6 1.3898(12) . ?
C6 C7 1.3896(12) . ?
C14 H14 0.9300 . ?
C14 C15 1.3897(12) . ?
C3 C8 1.3896(12) . ?
C3 C2 1.4703(12) . ?
C7 H7 0.9300 . ?
C7 C8 1.3896(12) . ?
C8 H8 0.9300 . ?
C15 H15 0.9300 . ?
C15 C10 1.3899(12) . ?
C2 H2 0.9800 . ?
C2 C1 1.4702(12) . ?
C10 C11 1.318(15) . ?
C11 H11 0.9300 . ?
C11 C12 1.3899(12) . ?
C12 H12 0.9300 . ?
C1 H1D 0.9600 . ?
C1 H1E 0.9600 . ?
C1 H1F 0.9600 . ?
C9 H9A 0.9600 . ?
C9 H9B 0.9600 . ?
C9 H9C 0.9600 . ?

loop_
_geom_hbond_atom_site_label_D
_geom_hbond_atom_site_label_H
_geom_hbond_atom_site_label_A
_geom_hbond_distance_DH
_geom_hbond_distance_HA
_geom_hbond_distance_DA
_geom_hbond_angle_DHA
_geom_hbond_site_symmetry_A
_geom_hbond_publ_flag
N1 H1A O3 0.89 2.24 2.983(9) 140.5 2_655 yes
N1 H1A O2 0.89 2.16 3.013(10) 160.4 2_655 yes
N1 H1B O3 0.89 1.95 2.814(11) 163.6 1_565 yes
N1 H1C O2 0.89 1.83 2.720(13) 172.3 . yes
C14 H14 O2 0.93 2.53 2.803(9) 97.3 . yes
C2 H2 O3 0.98 3.12 3.511(9) 105.5 2_655 yes
C12 H12 O3 0.93 2.53 2.798(8) 97.0 . yes
C1 H1D O2 0.96 2.69 3.491(13) 141.8 2_655 yes
C9 H9A F1 0.96 2.71 3.458(19) 134.9 1_655 yes
C9 H9C O1 0.96 2.49 3.205(16) 130.8 2_746 yes

loop_
_geom_torsion_atom_site_label_1
_geom_torsion_atom_site_label_2
_geom_torsion_atom_site_label_3
_geom_torsion_atom_site_label_4
_geom_torsion
_geom_torsion_site_symmetry_1
_geom_torsion_site_symmetry_2
_geom_torsion_site_symmetry_3
_geom_torsion_site_symmetry_4
_geom_torsion_publ_flag
O3 C16 C13 C14 170.5(8) . . . . ?
O3 C16 C13 C12 -5.6(11) . . . . ?
C16 C13 C14 C15 -175.4(7) . . . . ?
C16 C13 C12 C11 177.3(7) . . . . ?
O1 C6 C7 C8 177.4(9) . . . . ?
F1 C10 C11 C12 -179.5(8) . . . . ?
O2 C16 C13 C14 -9.0(12) . . . . ?
O2 C16 C13 C12 174.9(9) . . . . ?
C13 C14 C15 C10 0.0(12) . . . . ?
C4 C5 C6 O1 -178.3(8) . . . . ?
C4 C5 C6 C7 0.0(13) . . . . ?
C4 C3 C8 C7 2.8(12) . . . . ?
C4 C3 C2 N1 -71.0(10) . . . . ?
C4 C3 C2 C1 51.0(10) . . . . ?
C5 C4 C3 C8 -3.6(11) . . . . ?
C5 C4 C3 C2 176.3(7) . . . . ?
C5 C6 C7 C8 -0.9(13) . . . . ?
C6 C7 C8 C3 -0.6(13) . . . . ?
C14 C13 C12 C11 1.1(11) . . . . ?
C14 C15 C10 F1 -178.8(8) . . . . ?
C14 C15 C10 C11 -3.1(15) . . . . ?
C3 C4 C5 C6 2.3(12) . . . . ?
C8 C3 C2 N1 108.9(8) . . . . ?
C8 C3 C2 C1 -129.1(8) . . . . ?
C15 C10 C11 C12 5.1(16) . . . . ?
C2 C3 C8 C7 -177.1(8) . . . . ?
C10 C11 C12 C13 -4.0(14) . . . . ?
C12 C13 C14 C15 0.9(11) . . . . ?
C9 O1 C6 C5 177.5(11) . . . . ?
C9 O1 C6 C7 -0.8(15) . . . . ?
